data_4088392
loop_
_publ_author_name
'Xiang, Li'
'Xie, Zuowei'

_publ_section_title
;
 Reaction of [\h1:\h5-(R2NCH2CH2)C2B9H10]TaMe3 with Isonitriles: Effects
 of Nitrogen Substituents on Product Formation
;
_journal_issue 10
_journal_name_full Organometallics
_journal_page_first 1430
_journal_paper_doi 10.1021/acs.organomet.6b00053
_journal_volume 35
_journal_year 2016
_chemical_formula_sum 'C15.5 H37 B9 N Ta'
_chemical_formula_weight 515.70
_space_group_IT_number 2
_space_group_name_Hall '-P 1'
_space_group_name_H-M_alt 'P -1'
_symmetry_cell_setting triclinic
_symmetry_space_group_name_H-M 'P -1'
_atom_sites_solution_hydrogens geom
_atom_sites_solution_primary direct
_atom_sites_solution_secondary difmap
_audit_creation_method SHELXL-97
_cell_angle_alpha 78.6850(10)
_cell_angle_beta 75.5110(10)
_cell_angle_gamma 69.6280(10)
_cell_formula_units_Z 2
_cell_length_a 8.7882(6)
_cell_length_b 9.7167(7)
_cell_length_c 14.6889(11)
_cell_measurement_reflns_used 1051
_cell_measurement_temperature 296(2)
_cell_measurement_theta_max 15
_cell_measurement_theta_min 15
_cell_volume 1130.21(14)
_computing_cell_refinement 'BRUKER KAPPA APEXII DUO DIFFRACTOMETER'
_computing_data_collection 'BRUKER KAPPA APEXII DUO DIFFRACTOMETER'
_computing_data_reduction 'BRUKER KAPPA APEXII DUO DIFFRACTOMETER'
_computing_molecular_graphics 'SIEMENS SEHLXTL'
_computing_publication_material 'SIEMENS SEHLXTL'
_computing_structure_refinement 'SHELXL-97 (Sheldrick, 2008)'
_computing_structure_solution 'SHELXS-97 (Sheldrick, 2008)'
_diffrn_ambient_temperature 296(2)
_diffrn_measured_fraction_theta_full 0.984
_diffrn_measured_fraction_theta_max 0.984
_diffrn_measurement_device_type 'BRUKER KAPPA APEXII DUO DIFFRACTOMETER'
_diffrn_measurement_method 'PHI & OMEGA SCAN'
_diffrn_radiation_monochromator graphite
_diffrn_radiation_source 'fine-focus sealed tube'
_diffrn_radiation_type MoK\a
_diffrn_radiation_wavelength 0.71073
_diffrn_reflns_av_R_equivalents 0.0205
_diffrn_reflns_av_sigmaI/netI 0.0185
_diffrn_reflns_limit_h_max 10
_diffrn_reflns_limit_h_min -11
_diffrn_reflns_limit_k_max 12
_diffrn_reflns_limit_k_min -11
_diffrn_reflns_limit_l_max 19
_diffrn_reflns_limit_l_min -19
_diffrn_reflns_number 18524
_diffrn_reflns_theta_full 27.91
_diffrn_reflns_theta_max 27.91
_diffrn_reflns_theta_min 1.44
_exptl_absorpt_coefficient_mu 4.863
_exptl_absorpt_correction_T_max 0.7456
_exptl_absorpt_correction_T_min 0.5852
_exptl_absorpt_correction_type multi-scan
_exptl_crystal_colour orange
_exptl_crystal_density_diffrn 1.515
_exptl_crystal_density_method 'not measured'
_exptl_crystal_description block
_exptl_crystal_F_000 510
_exptl_crystal_size_max 0.50
_exptl_crystal_size_mid 0.40
_exptl_crystal_size_min 0.30
_refine_diff_density_max 0.850
_refine_diff_density_min -0.571
_refine_diff_density_rms 0.089
_refine_ls_extinction_method none
_refine_ls_goodness_of_fit_ref 1.196
_refine_ls_hydrogen_treatment riding
_refine_ls_matrix_type full
_refine_ls_number_parameters 244
_refine_ls_number_reflns 5310
_refine_ls_number_restraints 0
_refine_ls_restrained_S_all 1.196
_refine_ls_R_factor_all 0.0210
_refine_ls_R_factor_gt 0.0178
_refine_ls_shift/su_max 0.002
_refine_ls_shift/su_mean 0.000
_refine_ls_structure_factor_coef Fsqd
_refine_ls_weighting_details 'calc w=1/[\s^2^(Fo^2^)+(0.0312P)^2^+0.3143P] where P=(Fo^2^+2Fc^2^)/3'
_refine_ls_weighting_scheme calc
_refine_ls_wR_factor_gt 0.0488
_refine_ls_wR_factor_ref 0.0595
_reflns_number_gt 4931
_reflns_number_total 5310
_reflns_threshold_expression >2sigma(I)
_cod_data_source_file om6b00053_si_002.cif
_cod_data_source_block 3
_cod_depositor_comments
;
The following automatic conversions were performed:

data item '_symmetry_cell_setting' value 'Triclinic' was changed to
'triclinic' in accordance with the
/home/saulius/struct/COD-crude-data/automatic-downloads/DataCite-retrospective/ACS/depositions/lib/dictionaries/cif_core.dic
dictionary named 'cif_core.dic' version 2.4.2 last updated on
2011-04-26.

Automatic conversion script
Id: cif_fix_values 6909 2019-04-08 15:41:33Z antanas 
;
_cod_original_sg_symbol_H-M P-1
_cod_original_formula_sum 'C15.50 H37 B9 N Ta'
_cod_database_code 4088392

loop_
_symmetry_equiv_pos_as_xyz
'x, y, z'
'-x, -y, -z'

loop_
_atom_site_label
_atom_site_type_symbol
_atom_site_fract_x
_atom_site_fract_y
_atom_site_fract_z
_atom_site_U_iso_or_equiv
_atom_site_adp_type
_atom_site_occupancy
_atom_site_symmetry_multiplicity
_atom_site_calc_flag
_atom_site_refinement_flags
Ta1 Ta 0.710679(12) 0.380717(12) 0.192217(7) 0.04314(5) Uani 1 1 d .
N1 N 0.9800(3) 0.1986(2) 0.17791(15) 0.0415(5) Uani 1 1 d .
C1 C 0.8812(4) 0.4632(3) 0.2774(2) 0.0435(6) Uani 1 1 d .
C2 C 0.7135(4) 0.4701(3) 0.3497(2) 0.0476(6) Uani 1 1 d .
H2 H 0.7082 0.3745 0.4034 0.057 Uiso 1 1 calc R
C11 C 1.0367(4) 0.3334(3) 0.2869(2) 0.0506(6) Uani 1 1 d .
H11A H 1.1297 0.3572 0.2434 0.061 Uiso 1 1 calc R
H11B H 1.0559 0.3224 0.3505 0.061 Uiso 1 1 calc R
C12 C 1.0353(4) 0.1866(3) 0.2683(2) 0.0464(6) Uani 1 1 d .
H12A H 1.1458 0.1160 0.2653 0.056 Uiso 1 1 calc R
H12B H 0.9617 0.1495 0.3205 0.056 Uiso 1 1 calc R
C13 C 1.1091(4) 0.2336(3) 0.0950(2) 0.0520(7) Uani 1 1 d .
H13A H 1.0679 0.2493 0.0371 0.062 Uiso 1 1 calc R
H13B H 1.1231 0.3254 0.1020 0.062 Uiso 1 1 calc R
C14 C 1.2766(4) 0.1153(4) 0.0847(3) 0.0639(9) Uani 1 1 d .
H14A H 1.3512 0.1455 0.0299 0.077 Uiso 1 1 calc R
H14B H 1.3228 0.1034 0.1402 0.077 Uiso 1 1 calc R
C15 C 1.2621(5) -0.0299(4) 0.0732(3) 0.0717(10) Uani 1 1 d .
H15A H 1.3686 -0.1061 0.0723 0.086 Uiso 1 1 calc R
H15B H 1.2293 -0.0217 0.0135 0.086 Uiso 1 1 calc R
C16 C 1.1349(5) -0.0721(4) 0.1541(3) 0.0650(9) Uani 1 1 d .
H16A H 1.1177 -0.1598 0.1422 0.078 Uiso 1 1 calc R
H16B H 1.1771 -0.0960 0.2123 0.078 Uiso 1 1 calc R
C17 C 0.9709(4) 0.0504(3) 0.1668(2) 0.0553(7) Uani 1 1 d .
H17A H 0.9214 0.0626 0.1125 0.066 Uiso 1 1 calc R
H17B H 0.8977 0.0200 0.2223 0.066 Uiso 1 1 calc R
C18 C 0.7520(5) 0.3687(5) 0.0415(2) 0.0712(10) Uani 1 1 d .
H18A H 0.7092 0.2954 0.0318 0.107 Uiso 1 1 calc R
H18B H 0.8686 0.3422 0.0154 0.107 Uiso 1 1 calc R
H18C H 0.6965 0.4632 0.0107 0.107 Uiso 1 1 calc R
C19 C 0.6479(4) 0.2122(4) 0.3040(3) 0.0610(8) Uani 1 1 d .
H19A H 0.6316 0.1382 0.2761 0.091 Uiso 1 1 calc R
H19B H 0.5480 0.2576 0.3467 0.091 Uiso 1 1 calc R
H19C H 0.7365 0.1670 0.3381 0.091 Uiso 1 1 calc R
C20 C 0.4599(5) 0.4027(6) 0.1790(4) 0.0810(12) Uani 1 1 d .
H20A H 0.4648 0.3690 0.1208 0.122 Uiso 1 1 calc R
H20B H 0.3926 0.5046 0.1789 0.122 Uiso 1 1 calc R
H20C H 0.4124 0.3443 0.2314 0.122 Uiso 1 1 calc R
C21 C 0.0154(7) 0.1234(6) 0.5256(3) 0.0929(14) Uani 1 1 d .
H21 H 0.0264 0.2060 0.5430 0.111 Uiso 1 1 calc R
C22 C 0.1546(6) 0.0169(7) 0.4829(3) 0.0855(13) Uani 1 1 d .
C23 C 0.1356(7) -0.1061(7) 0.4585(3) 0.0942(16) Uani 1 1 d .
H23 H 0.2281 -0.1778 0.4307 0.113 Uiso 1 1 calc R
C24 C 0.3137(12) 0.0430(12) 0.4604(6) 0.087(3) Uani 0.50 1 d P
H24A H 0.3973 -0.0389 0.4316 0.131 Uiso 0.50 1 calc PR
H24B H 0.3412 0.0531 0.5175 0.131 Uiso 0.50 1 calc PR
H24C H 0.3076 0.1320 0.4173 0.131 Uiso 0.50 1 calc PR
B3 B 0.5478(4) 0.5682(4) 0.3039(3) 0.0548(8) Uani 1 1 d .
H3 H 0.4295 0.5443 0.3275 0.066 Uiso 1 1 calc R
B4 B 0.6291(4) 0.6396(4) 0.1876(2) 0.0521(8) Uani 1 1 d .
H4 H 0.5608 0.6728 0.1294 0.063 Uiso 1 1 calc R
B5 B 0.8442(4) 0.5644(4) 0.1741(2) 0.0467(7) Uani 1 1 d .
H5 H 0.9307 0.5395 0.1065 0.056 Uiso 1 1 calc R
B6 B 0.8250(6) 0.5712(4) 0.3693(3) 0.0596(9) Uani 1 1 d .
H6 H 0.8888 0.5482 0.4288 0.072 Uiso 1 1 calc R
B7 B 0.6100(6) 0.6416(5) 0.3850(3) 0.0638(10) Uani 1 1 d .
H7 H 0.5329 0.6648 0.4552 0.077 Uiso 1 1 calc R
B8 B 0.5571(5) 0.7528(4) 0.2797(3) 0.0633(10) Uani 1 1 d .
H8 H 0.4449 0.8496 0.2807 0.076 Uiso 1 1 calc R
B9 B 0.7468(5) 0.7492(4) 0.1980(3) 0.0607(9) Uani 1 1 d .
H9 H 0.7602 0.8440 0.1455 0.073 Uiso 1 1 calc R
B10 B 0.9107(6) 0.6329(4) 0.2539(3) 0.0592(9) Uani 1 1 d .
H10 H 1.0328 0.6495 0.2377 0.071 Uiso 1 1 calc R
B11 B 0.7327(7) 0.7518(5) 0.3197(3) 0.0685(11) Uani 1 1 d .
H11 H 0.7356 0.8492 0.3460 0.082 Uiso 1 1 calc R

loop_
_atom_site_aniso_label
_atom_site_aniso_U_11
_atom_site_aniso_U_22
_atom_site_aniso_U_33
_atom_site_aniso_U_23
_atom_site_aniso_U_13
_atom_site_aniso_U_12
Ta1 0.03765(7) 0.05019(8) 0.04380(7) 0.00484(5) -0.01326(4) -0.01858(5)
N1 0.0410(11) 0.0426(11) 0.0393(11) 0.0069(9) -0.0087(9) -0.0171(9)
C1 0.0468(14) 0.0452(14) 0.0415(13) 0.0047(11) -0.0124(11) -0.0212(12)
C2 0.0515(15) 0.0491(15) 0.0389(13) 0.0048(11) -0.0071(11) -0.0184(13)
C11 0.0448(14) 0.0557(16) 0.0565(16) 0.0038(13) -0.0217(12) -0.0198(13)
C12 0.0445(14) 0.0484(14) 0.0440(14) 0.0106(11) -0.0145(11) -0.0164(12)
C13 0.0505(15) 0.0501(16) 0.0450(14) 0.0062(12) 0.0005(12) -0.0166(13)
C14 0.0477(16) 0.0632(19) 0.067(2) 0.0040(16) 0.0035(14) -0.0168(15)
C15 0.066(2) 0.0534(19) 0.075(2) -0.0024(16) 0.0008(18) -0.0066(17)
C16 0.072(2) 0.0467(16) 0.071(2) 0.0004(15) -0.0108(17) -0.0179(16)
C17 0.0577(17) 0.0499(16) 0.0608(18) -0.0004(13) -0.0108(14) -0.0242(14)
C18 0.078(2) 0.081(2) 0.0508(18) -0.0020(17) -0.0301(17) -0.011(2)
C19 0.0534(17) 0.0616(19) 0.068(2) 0.0042(15) -0.0010(15) -0.0320(15)
C20 0.0527(19) 0.101(3) 0.101(3) -0.008(2) -0.032(2) -0.029(2)
C21 0.104(4) 0.111(4) 0.056(2) 0.017(2) -0.022(2) -0.034(3)
C22 0.086(3) 0.118(4) 0.052(2) 0.024(2) -0.023(2) -0.044(3)
C23 0.087(3) 0.112(4) 0.057(2) 0.018(2) -0.014(2) -0.015(3)
C24 0.084(6) 0.109(7) 0.070(5) -0.012(5) -0.012(4) -0.033(5)
B3 0.0431(16) 0.062(2) 0.0503(18) 0.0011(15) -0.0035(13) -0.0133(15)
B4 0.0519(18) 0.0464(17) 0.0495(17) 0.0077(13) -0.0163(14) -0.0080(14)
B5 0.0486(16) 0.0447(16) 0.0440(16) 0.0094(12) -0.0096(13) -0.0190(13)
B6 0.078(3) 0.0531(19) 0.0531(19) -0.0028(15) -0.0228(18) -0.0229(18)
B7 0.073(3) 0.058(2) 0.051(2) -0.0053(16) -0.0077(17) -0.0126(19)
B8 0.064(2) 0.0498(19) 0.063(2) -0.0039(16) -0.0129(17) -0.0028(17)
B9 0.075(2) 0.0438(17) 0.060(2) 0.0108(15) -0.0180(18) -0.0204(17)
B10 0.069(2) 0.0512(19) 0.066(2) 0.0071(16) -0.0214(18) -0.0327(18)
B11 0.095(3) 0.0467(19) 0.066(2) -0.0031(17) -0.023(2) -0.022(2)

loop_
_atom_type_symbol
_atom_type_description
_atom_type_scat_dispersion_real
_atom_type_scat_dispersion_imag
_atom_type_scat_source
C C 0.0033 0.0016 'International Tables Vol C Tables 4.2.6.8 and 6.1.1.4'
H H 0.0000 0.0000 'International Tables Vol C Tables 4.2.6.8 and 6.1.1.4'
B B 0.0013 0.0007 'International Tables Vol C Tables 4.2.6.8 and 6.1.1.4'
Ta Ta -0.7052 6.5227 'International Tables Vol C Tables 4.2.6.8 and 6.1.1.4'
N N 0.0061 0.0033 'International Tables Vol C Tables 4.2.6.8 and 6.1.1.4'

loop_
_geom_angle_atom_site_label_1
_geom_angle_atom_site_label_2
_geom_angle_atom_site_label_3
_geom_angle
_geom_angle_site_symmetry_1
C18 Ta1 C19 124.57(16) .
C18 Ta1 C20 79.89(18) .
C19 Ta1 C20 77.81(16) .
C18 Ta1 B4 98.51(14) .
C19 Ta1 B4 130.64(13) .
C20 Ta1 B4 88.64(16) .
C18 Ta1 B5 95.05(15) .
C19 Ta1 B5 136.96(13) .
C20 Ta1 B5 130.62(16) .
B4 Ta1 B5 43.14(12) .
C18 Ta1 N1 82.78(12) .
C19 Ta1 N1 81.97(10) .
C20 Ta1 N1 138.82(15) .
B4 Ta1 N1 130.92(11) .
B5 Ta1 N1 87.78(10) .
C18 Ta1 B3 136.92(14) .
C19 Ta1 B3 87.78(13) .
C20 Ta1 B3 80.69(16) .
B4 Ta1 B3 42.98(12) .
B5 Ta1 B3 70.03(12) .
N1 Ta1 B3 134.10(10) .
C18 Ta1 C1 127.11(14) .
C19 Ta1 C1 98.11(12) .
C20 Ta1 C1 144.92(15) .
B4 Ta1 C1 67.43(11) .
B5 Ta1 C1 39.24(10) .
N1 Ta1 C1 73.07(9) .
B3 Ta1 C1 64.28(11) .
C18 Ta1 C2 158.96(14) .
C19 Ta1 C2 75.87(12) .
C20 Ta1 C2 112.35(15) .
B4 Ta1 C2 65.95(11) .
B5 Ta1 C2 63.94(10) .
N1 Ta1 C2 96.66(9) .
B3 Ta1 C2 37.63(11) .
C1 Ta1 C2 35.19(9) .
C12 N1 C17 109.2(2) .
C12 N1 C13 109.3(2) .
C17 N1 C13 106.4(2) .
C12 N1 Ta1 105.98(16) .
C17 N1 Ta1 110.64(17) .
C13 N1 Ta1 115.17(16) .
C11 C1 C2 120.7(2) .
C11 C1 B5 123.7(2) .
C2 C1 B5 110.4(2) .
C11 C1 B10 114.6(3) .
C2 C1 B10 110.5(3) .
B5 C1 B10 62.3(2) .
C11 C1 B6 111.2(2) .
C2 C1 B6 61.9(2) .
B5 C1 B6 112.5(2) .
B10 C1 B6 61.1(2) .
C11 C1 Ta1 106.76(18) .
C2 C1 Ta1 74.52(16) .
B5 C1 Ta1 64.71(15) .
B10 C1 Ta1 124.8(2) .
B6 C1 Ta1 132.4(2) .
C1 C2 B3 113.0(2) .
C1 C2 B7 112.9(3) .
B3 C2 B7 63.6(2) .
C1 C2 B6 63.8(2) .
B3 C2 B6 115.0(3) .
B7 C2 B6 61.2(2) .
C1 C2 Ta1 70.29(15) .
B3 C2 Ta1 66.72(17) .
B7 C2 Ta1 126.6(2) .
B6 C2 Ta1 130.2(2) .
C12 C11 C1 116.1(2) .
N1 C12 C11 112.0(2) .
C14 C13 N1 114.6(2) .
C15 C14 C13 110.9(3) .
C14 C15 C16 110.1(3) .
C17 C16 C15 112.3(3) .
N1 C17 C16 115.3(3) .
C23 C21 C22 119.7(6) 2_556
C23 C22 C21 119.2(5) .
C23 C22 C24 122.0(6) .
C21 C22 C24 118.7(7) .
C21 C23 C22 121.1(5) 2_556
C2 B3 B7 59.5(2) .
C2 B3 B4 104.6(2) .
B7 B3 B4 107.2(3) .
C2 B3 B8 104.8(3) .
B7 B3 B8 59.5(2) .
B4 B3 B8 59.2(2) .
C2 B3 Ta1 75.65(17) .
B7 B3 Ta1 131.0(2) .
B4 B3 Ta1 64.25(16) .
B8 B3 Ta1 121.6(2) .
B5 B4 B8 107.9(3) .
B5 B4 B9 60.1(2) .
B8 B4 B9 60.7(2) .
B5 B4 B3 105.5(2) .
B8 B4 B3 60.5(2) .
B9 B4 B3 108.1(3) .
B5 B4 Ta1 69.71(15) .
B8 B4 Ta1 130.9(2) .
B9 B4 Ta1 128.2(2) .
B3 B4 Ta1 72.77(17) .
C1 B5 B4 106.3(2) .
C1 B5 B10 59.83(19) .
B4 B5 B10 109.2(3) .
C1 B5 B9 106.6(2) .
B4 B5 B9 60.6(2) .
B10 B5 B9 60.3(2) .
C1 B5 Ta1 76.06(15) .
B4 B5 Ta1 67.15(16) .
B10 B5 Ta1 133.2(2) .
B9 B5 Ta1 126.2(2) .
C2 B6 C1 54.31(17) .
C2 B6 B7 59.3(2) .
C1 B6 B7 103.7(3) .
C2 B6 B11 104.7(3) .
C1 B6 B11 105.0(3) .
B7 B6 B11 60.6(3) .
C2 B6 B10 102.5(3) .
C1 B6 B10 58.7(2) .
B7 B6 B10 108.6(3) .
B11 B6 B10 60.7(3) .
C2 B7 B6 59.4(2) .
C2 B7 B11 104.4(3) .
B6 B7 B11 60.0(3) .
C2 B7 B8 103.5(3) .
B6 B7 B8 108.6(3) .
B11 B7 B8 60.5(3) .
C2 B7 B3 56.8(2) .
B6 B7 B3 107.8(3) .
B11 B7 B3 108.4(3) .
B8 B7 B3 60.5(2) .
B4 B8 B7 108.4(3) .
B4 B8 B11 107.7(3) .
B7 B8 B11 59.6(3) .
B4 B8 B3 60.3(2) .
B7 B8 B3 60.0(2) .
B11 B8 B3 107.3(3) .
B4 B8 B9 59.8(2) .
B7 B8 B9 107.0(3) .
B11 B8 B9 59.3(3) .
B3 B8 B9 107.3(3) .
B5 B9 B11 107.5(3) .
B5 B9 B10 59.6(2) .
B11 B9 B10 60.2(3) .
B5 B9 B4 59.3(2) .
B11 B9 B4 108.1(3) .
B10 B9 B4 107.6(2) .
B5 B9 B8 106.3(3) .
B11 B9 B8 60.1(3) .
B10 B9 B8 107.6(3) .
B4 B9 B8 59.4(2) .
C1 B10 B6 60.2(2) .
C1 B10 B5 57.83(18) .
B6 B10 B5 108.2(3) .
C1 B10 B9 104.9(3) .
B6 B10 B9 108.1(3) .
B5 B10 B9 60.1(2) .
C1 B10 B11 105.4(3) .
B6 B10 B11 59.6(2) .
B5 B10 B11 107.5(3) .
B9 B10 B11 59.8(3) .
B6 B11 B7 59.4(2) .
B6 B11 B9 108.2(3) .
B7 B11 B9 108.2(3) .
B6 B11 B10 59.7(2) .
B7 B11 B10 106.8(3) .
B9 B11 B10 59.9(2) .
B6 B11 B8 107.7(3) .
B7 B11 B8 59.9(3) .
B9 B11 B8 60.6(3) .
B10 B11 B8 107.7(3) .

loop_
_geom_bond_atom_site_label_1
_geom_bond_atom_site_label_2
_geom_bond_distance
_geom_bond_site_symmetry_2
Ta1 C18 2.172(3) .
Ta1 C19 2.191(3) .
Ta1 C20 2.194(4) .
Ta1 B4 2.356(4) .
Ta1 B5 2.398(3) .
Ta1 N1 2.400(2) .
Ta1 B3 2.498(4) .
Ta1 C1 2.574(3) .
Ta1 C2 2.635(3) .
N1 C12 1.495(4) .
N1 C17 1.512(4) .
N1 C13 1.517(3) .
C1 C11 1.518(4) .
C1 C2 1.575(4) .
C1 B5 1.677(4) .
C1 B10 1.713(5) .
C1 B6 1.740(5) .
C2 B3 1.660(5) .
C2 B7 1.709(5) .
C2 B6 1.711(5) .
C11 C12 1.509(4) .
C13 C14 1.513(4) .
C14 C15 1.504(5) .
C15 C16 1.515(5) .
C16 C17 1.512(5) .
C21 C23 1.352(7) 2_556
C21 C22 1.397(7) .
C22 C23 1.386(8) .
C22 C24 1.453(10) .
C23 C21 1.352(7) 2_556
B3 B7 1.777(6) .
B3 B4 1.783(5) .
B3 B8 1.786(6) .
B4 B5 1.748(5) .
B4 B8 1.764(5) .
B4 B9 1.771(6) .
B5 B10 1.755(5) .
B5 B9 1.763(5) .
B6 B7 1.742(6) .
B6 B11 1.753(6) .
B6 B10 1.754(6) .
B7 B11 1.764(7) .
B7 B8 1.769(6) .
B8 B11 1.779(7) .
B8 B9 1.787(6) .
B9 B11 1.764(6) .
B9 B10 1.766(6) .
B10 B11 1.772(7) .
